data_1101147
loop_
_publ_author_name
'Gerasko, Olga A.'
'Mainicheva, Ekaterina A.'
'Naumov, Dmitry Yu.'
'Kuratieva, Natalia V.'
'Sokolov, Maxim N.'
'Fedin, Vladimir P.'

_publ_section_title
;
 Synthesis and Crystal Structure of Unprecedented Oxo/Hydroxo-Bridged
 Polynuclear Gallium(III) Aqua Complexes
;
_journal_issue 12
_journal_name_full 'Inorganic Chemistry'
_journal_page_first 4133
_journal_page_last 4135
_journal_paper_doi 10.1021/ic0502271
_journal_volume 44
_journal_year 2005
_chemical_formula_sum 'C123 H311 Ga32 N81 O193'
_chemical_formula_weight 8244.570
_space_group_crystal_system triclinic
_space_group_IT_number 2
_space_group_name_Hall '-P 1'
_space_group_name_H-M_alt 'P -1'
_cell_angle_alpha 109.424(1)
_cell_angle_beta 101.987(1)
_cell_angle_gamma 109.635(1)
_cell_formula_units_Z 1
_cell_length_a 18.3313(6)
_cell_length_b 21.1360(7)
_cell_length_c 23.2894(8)
_cell_volume 7478.8(4)
_cod_data_source_file ic0502271si20050213_054819.cif
_cod_data_source_block ga32
_cod_depositor_comments
;
 Updating space group information.

 Antanas Vaitkus,
 2018-07-15
;
_cod_database_code 1101147

loop_
_space_group_symop_id
_space_group_symop_operation_xyz
1 x,y,z
2 -x,-y,-z

loop_
_atom_site_aniso_label
_atom_site_aniso_U_11
_atom_site_aniso_U_22
_atom_site_aniso_U_33
_atom_site_aniso_U_12
_atom_site_aniso_U_13
_atom_site_aniso_U_23
Ga1 0.0211(5) 0.0162(4) 0.0200(5) 0.0080(4) 0.0077(4) 0.0102(4)
Ga2 0.0208(5) 0.0174(4) 0.0207(5) 0.0082(4) 0.0087(4) 0.0115(4)
Ga3 0.0231(5) 0.0167(4) 0.0223(5) 0.0063(4) 0.0080(4) 0.0111(4)
Ga4 0.0207(5) 0.0177(4) 0.0208(5) 0.0084(4) 0.0082(4) 0.0108(4)
Ga5 0.0239(5) 0.0186(4) 0.0235(5) 0.0097(4) 0.0099(4) 0.0122(4)
Ga6 0.0247(5) 0.0177(5) 0.0239(5) 0.0086(4) 0.0091(4) 0.0118(4)
Ga7 0.0252(5) 0.0192(5) 0.0244(5) 0.0079(4) 0.0097(4) 0.0129(4)
Ga8 0.0233(5) 0.0209(5) 0.0244(5) 0.0083(4) 0.0108(4) 0.0125(4)
Ga9 0.0269(5) 0.0224(5) 0.0251(5) 0.0120(4) 0.0122(4) 0.0135(4)
Ga10 0.0302(5) 0.0205(5) 0.0247(5) 0.0134(4) 0.0118(4) 0.0131(4)
Ga11 0.0229(5) 0.0200(5) 0.0213(5) 0.0075(4) 0.0077(4) 0.0115(4)
Ga12 0.0235(5) 0.0198(5) 0.0231(5) 0.0094(4) 0.0086(4) 0.0125(4)
Ga13 0.0259(5) 0.0200(5) 0.0226(5) 0.0093(4) 0.0105(4) 0.0131(4)
Ga14 0.0230(5) 0.0189(4) 0.0193(5) 0.0084(4) 0.0089(4) 0.0109(4)
Ga15 0.0278(5) 0.0189(5) 0.0218(5) 0.0094(4) 0.0097(4) 0.0104(4)
Ga16 0.0298(6) 0.0288(5) 0.0281(5) 0.0064(4) 0.0018(4) 0.0166(5)
O101 0.030(4) 0.037(4) 0.058(5) 0.010(3) 0.005(3) 0.024(4)
O102 0.034(4) 0.040(4) 0.027(3) 0.009(3) 0.010(3) 0.019(3)
O103 0.051(4) 0.039(4) 0.037(4) 0.014(3) 0.004(3) 0.025(3)
O104 0.039(4) 0.042(4) 0.026(4) 0.005(3) -0.002(3) 0.016(3)
O105 0.037(4) 0.026(3) 0.026(3) 0.003(3) 0.005(3) -0.001(3)
O106 0.036(3) 0.026(3) 0.025(3) 0.015(3) 0.018(3) 0.020(3)
O107 0.050(4) 0.030(3) 0.031(4) 0.025(3) 0.020(3) 0.016(3)
O108 0.030(3) 0.027(3) 0.043(4) 0.003(3) 0.012(3) 0.021(3)
O109 0.037(4) 0.056(4) 0.040(4) 0.025(3) 0.024(3) 0.028(3)
O110 0.030(4) 0.046(4) 0.035(4) 0.011(3) 0.017(3) 0.016(3)
O201 0.024(3) 0.023(3) 0.018(3) 0.003(2) 0.004(2) 0.010(2)
O202 0.026(3) 0.017(3) 0.027(3) 0.010(2) 0.009(3) 0.012(2)
O203 0.029(3) 0.023(3) 0.029(3) 0.013(3) 0.014(3) 0.017(3)
O204 0.025(3) 0.023(3) 0.026(3) 0.012(3) 0.010(3) 0.012(3)
O205 0.029(3) 0.017(3) 0.021(3) 0.009(2) 0.008(3) 0.009(2)
O206 0.022(3) 0.021(3) 0.018(3) 0.009(2) 0.006(2) 0.012(2)
O207 0.025(3) 0.023(3) 0.019(3) 0.005(2) 0.004(2) 0.012(2)
O208 0.028(3) 0.022(3) 0.023(3) 0.012(3) 0.009(3) 0.014(3)
O209 0.025(3) 0.018(3) 0.024(3) 0.007(2) 0.007(3) 0.011(2)
O210 0.022(3) 0.020(3) 0.031(3) 0.011(2) 0.010(3) 0.014(3)
O211 0.027(3) 0.027(3) 0.024(3) 0.005(3) 0.004(3) 0.014(3)
O212 0.028(3) 0.033(3) 0.027(3) 0.009(3) 0.003(3) 0.018(3)
O213 0.035(3) 0.020(3) 0.030(3) 0.014(3) 0.017(3) 0.015(3)
O214 0.031(3) 0.016(3) 0.026(3) 0.006(2) 0.013(3) 0.011(2)
O215 0.034(3) 0.026(3) 0.023(3) 0.014(3) 0.007(3) 0.015(3)
O216 0.029(3) 0.022(3) 0.024(3) 0.012(3) 0.011(3) 0.014(3)
O217 0.026(3) 0.023(3) 0.021(3) 0.009(3) 0.002(3) 0.007(3)
O218 0.029(3) 0.017(3) 0.019(3) 0.008(2) 0.008(2) 0.010(2)
O219 0.033(3) 0.022(3) 0.035(3) 0.011(3) 0.014(3) 0.019(3)
O220 0.018(3) 0.020(3) 0.028(3) 0.005(2) 0.005(2) 0.012(3)
O221 0.023(3) 0.017(3) 0.024(3) 0.003(2) 0.007(3) 0.002(2)
O222 0.032(3) 0.027(3) 0.028(3) 0.016(3) 0.020(3) 0.017(3)
O223 0.027(3) 0.025(3) 0.029(3) 0.007(3) 0.011(3) 0.017(3)
O301 0.027(3) 0.014(3) 0.018(3) 0.012(2) 0.009(2) 0.007(2)
O302 0.022(3) 0.019(3) 0.019(3) 0.008(2) 0.007(2) 0.011(2)
O33H 0.027(3) 0.025(3) 0.029(3) 0.012(3) 0.014(3) 0.015(3)
O34H 0.026(3) 0.018(3) 0.018(3) 0.009(2) 0.006(2) 0.008(2)
O401 0.020(3) 0.014(3) 0.018(3) 0.004(2) 0.006(2) 0.008(2)
O402 0.017(3) 0.022(3) 0.027(3) 0.007(2) 0.010(2) 0.018(3)
O403 0.029(3) 0.024(3) 0.021(3) 0.017(3) 0.012(3) 0.012(2)
O404 0.022(3) 0.024(3) 0.020(3) 0.008(2) 0.008(2) 0.012(2)
O405 0.020(3) 0.017(3) 0.019(3) 0.008(2) 0.007(2) 0.011(2)
O406 0.027(3) 0.019(3) 0.019(3) 0.015(2) 0.008(2) 0.012(2)
O11 0.046(4) 0.039(4) 0.056(5) 0.005(4) 0.019(4) 0.006(4)
O12 0.034(4) 0.032(4) 0.044(4) 0.005(3) 0.011(3) 0.019(3)
O21 0.043(4) 0.045(4) 0.064(5) 0.012(4) 0.017(4) 0.026(4)
O22 0.042(4) 0.038(4) 0.045(4) -0.001(3) -0.004(4) 0.010(4)
O31 0.034(4) 0.025(3) 0.043(4) -0.001(3) 0.004(3) 0.016(3)
O32 0.053(5) 0.031(4) 0.044(4) 0.003(3) 0.018(4) 0.007(3)
O41 0.089(7) 0.078(6) 0.048(5) 0.030(5) 0.042(5) 0.020(5)
O42 0.045(4) 0.067(5) 0.042(4) 0.018(4) 0.029(4) 0.032(4)
O51 0.084(7) 0.121(8) 0.045(5) 0.023(6) 0.032(5) 0.043(5)
O52 0.035(4) 0.047(4) 0.031(4) 0.022(3) 0.019(3) 0.017(3)
O61 0.069(5) 0.051(4) 0.041(4) 0.023(4) 0.034(4) 0.026(4)
O62 0.060(5) 0.048(4) 0.042(4) 0.018(4) 0.034(4) 0.020(4)
O71 0.048(4) 0.035(4) 0.045(4) 0.026(3) 0.023(3) 0.027(3)
O72 0.062(5) 0.038(4) 0.066(5) 0.036(4) 0.031(4) 0.034(4)
O81 0.061(5) 0.039(4) 0.039(4) 0.024(4) 0.014(4) 0.025(3)
O82 0.052(4) 0.036(4) 0.055(5) 0.027(3) 0.015(4) 0.024(4)
O91 0.054(4) 0.033(4) 0.055(5) 0.025(3) 0.023(4) 0.022(3)
O92 0.050(4) 0.056(4) 0.059(5) 0.033(4) 0.024(4) 0.042(4)
N11 0.044(5) 0.028(4) 0.049(5) 0.006(4) 0.016(4) 0.016(4)
N12 0.058(6) 0.038(5) 0.039(5) 0.014(4) 0.014(4) 0.021(4)
N13 0.050(6) 0.031(5) 0.053(6) 0.012(4) 0.025(5) 0.018(4)
N14 0.040(5) 0.031(4) 0.044(5) 0.013(4) 0.015(4) 0.018(4)
N21 0.034(5) 0.037(5) 0.046(5) 0.012(4) 0.009(4) 0.019(4)
N22 0.048(5) 0.029(4) 0.037(5) 0.014(4) 0.009(4) 0.013(4)
N23 0.047(5) 0.028(4) 0.044(5) 0.009(4) 0.009(4) 0.015(4)
N24 0.062(6) 0.032(5) 0.036(5) 0.005(4) 0.003(4) 0.014(4)
N31 0.030(5) 0.032(4) 0.047(5) 0.008(4) 0.008(4) 0.019(4)
N32 0.035(5) 0.030(4) 0.041(5) 0.003(4) 0.001(4) 0.006(4)
N33 0.028(4) 0.031(4) 0.037(5) 0.004(3) 0.007(4) 0.018(4)
N34 0.034(5) 0.028(4) 0.041(5) 0.000(4) 0.003(4) 0.015(4)
N41 0.059(6) 0.042(5) 0.029(5) 0.009(5) 0.018(4) 0.018(4)
N42 0.043(5) 0.046(5) 0.032(5) 0.008(4) 0.022(4) 0.013(4)
N43 0.051(6) 0.074(7) 0.046(6) 0.023(5) 0.034(5) 0.033(5)
N44 0.039(5) 0.044(5) 0.040(5) 0.006(4) 0.026(4) 0.017(4)
N51 0.043(6) 0.076(7) 0.056(6) 0.017(5) 0.034(5) 0.026(6)
N52 0.038(5) 0.060(6) 0.034(5) 0.017(5) 0.016(4) 0.003(4)
N53 0.065(7) 0.075(7) 0.039(6) 0.021(6) 0.030(5) 0.024(6)
N54 0.060(6) 0.067(6) 0.039(5) 0.046(5) 0.037(5) 0.029(5)
N61 0.057(6) 0.072(6) 0.038(5) 0.035(5) 0.030(5) 0.026(5)
N62 0.060(6) 0.059(6) 0.028(5) 0.036(5) 0.025(4) 0.021(4)
N63 0.042(5) 0.039(5) 0.037(5) 0.015(4) 0.025(4) 0.023(4)
N64 0.055(6) 0.043(5) 0.043(5) 0.016(4) 0.032(5) 0.020(4)
N65 0.040(5) 0.037(5) 0.043(5) 0.019(4) 0.014(4) 0.024(4)
N71 0.043(5) 0.039(5) 0.036(5) 0.022(4) 0.014(4) 0.027(4)
N72 0.037(5) 0.040(5) 0.049(5) 0.023(4) 0.014(4) 0.029(4)
N73 0.036(5) 0.040(5) 0.030(4) 0.018(4) 0.013(4) 0.022(4)
N74 0.042(5) 0.029(4) 0.038(5) 0.020(4) 0.016(4) 0.019(4)
N81 0.040(5) 0.028(4) 0.047(5) 0.018(4) 0.022(4) 0.021(4)
N82 0.045(5) 0.042(5) 0.047(5) 0.029(4) 0.022(4) 0.031(4)
N83 0.046(5) 0.024(4) 0.045(5) 0.015(4) 0.010(4) 0.019(4)
N84 0.041(5) 0.027(4) 0.046(5) 0.020(4) 0.012(4) 0.023(4)
N86 0.042(5) 0.038(5) 0.051(5) 0.028(4) 0.021(4) 0.030(4)
N91 0.043(5) 0.025(4) 0.054(5) 0.019(4) 0.019(4) 0.025(4)
N92 0.041(5) 0.034(4) 0.046(5) 0.021(4) 0.017(4) 0.024(4)
C11 0.048(7) 0.032(6) 0.047(7) 0.010(5) 0.017(5) 0.017(5)
C12 0.030(5) 0.025(5) 0.035(5) 0.005(4) 0.004(4) 0.015(4)
C13 0.046(6) 0.028(5) 0.041(6) 0.004(5) 0.007(5) 0.022(5)
C14 0.048(6) 0.028(5) 0.049(6) 0.012(5) 0.012(5) 0.021(5)
C15 0.055(7) 0.032(6) 0.050(7) 0.011(5) 0.015(6) 0.013(5)
C16 0.037(6) 0.040(6) 0.044(6) 0.012(5) 0.010(5) 0.013(5)
C21 0.045(6) 0.033(5) 0.048(6) 0.016(5) 0.017(5) 0.026(5)
C22 0.021(5) 0.039(6) 0.048(6) 0.001(4) 0.003(5) 0.015(5)
C23 0.036(6) 0.041(6) 0.052(7) 0.014(5) 0.014(5) 0.019(5)
C24 0.038(6) 0.046(6) 0.051(7) 0.015(5) 0.017(5) 0.007(5)
C25 0.051(7) 0.035(6) 0.048(7) 0.010(5) 0.007(6) 0.010(5)
C26 0.041(7) 0.057(7) 0.051(7) -0.004(6) 0.009(6) 0.027(6)
C31 0.038(6) 0.044(6) 0.023(5) 0.003(5) 0.008(4) 0.008(5)
C32 0.045(6) 0.029(6) 0.043(6) -0.001(5) 0.025(5) 0.014(5)
C33 0.039(6) 0.029(5) 0.032(5) 0.004(4) 0.010(5) 0.010(4)
C34 0.055(7) 0.029(5) 0.038(6) 0.023(5) 0.020(5) 0.018(4)
C35 0.040(6) 0.036(5) 0.029(5) 0.011(5) 0.003(5) 0.008(4)
C36 0.049(7) 0.030(5) 0.044(6) 0.004(5) 0.014(5) 0.016(5)
C41 0.058(8) 0.048(7) 0.049(7) 0.014(6) 0.038(6) 0.024(6)
C42 0.042(6) 0.053(7) 0.027(5) 0.006(5) 0.013(5) 0.018(5)
C43 0.038(6) 0.036(5) 0.038(6) -0.012(5) 0.018(5) 0.017(5)
C44 0.046(7) 0.068(8) 0.059(8) 0.009(6) 0.030(6) 0.042(7)
C45 0.065(8) 0.091(10) 0.056(8) 0.032(8) 0.043(7) 0.040(7)
C46 0.038(6) 0.050(7) 0.038(6) 0.005(5) 0.020(5) 0.011(5)
C51 0.037(7) 0.097(11) 0.051(8) 0.023(7) 0.031(6) 0.017(8)
C52 0.024(5) 0.059(7) 0.034(6) 0.011(5) 0.017(4) 0.020(5)
C53 0.048(7) 0.110(11) 0.053(8) 0.036(7) 0.031(6) 0.046(8)
C54 0.051(7) 0.067(8) 0.056(7) 0.032(6) 0.034(6) 0.022(6)
C55 0.055(8) 0.079(9) 0.049(7) 0.030(7) 0.033(6) 0.015(7)
C56 0.076(8) 0.068(8) 0.051(7) 0.054(7) 0.041(7) 0.038(6)
C61 0.053(7) 0.050(7) 0.032(6) 0.025(6) 0.017(5) 0.009(5)
C62 0.069(8) 0.030(5) 0.042(6) 0.020(5) 0.037(6) 0.021(5)
C63 0.085(9) 0.069(8) 0.045(6) 0.059(7) 0.046(7) 0.032(6)
C64 0.068(8) 0.031(5) 0.039(6) 0.021(5) 0.028(6) 0.020(5)
C65 0.077(8) 0.045(6) 0.037(6) 0.026(6) 0.040(6) 0.022(5)
C66 0.055(7) 0.052(7) 0.038(6) 0.010(6) 0.025(6) 0.016(5)
C71 0.049(6) 0.027(5) 0.030(5) 0.024(4) 0.020(5) 0.014(4)
C72 0.047(6) 0.055(7) 0.042(6) 0.033(5) 0.022(5) 0.035(5)
C73 0.037(5) 0.031(5) 0.029(5) 0.016(4) 0.012(4) 0.019(4)
C74 0.051(6) 0.035(5) 0.030(5) 0.026(5) 0.020(5) 0.017(4)
C75 0.061(7) 0.036(5) 0.043(6) 0.029(5) 0.025(5) 0.026(5)
C76 0.044(6) 0.041(6) 0.049(6) 0.023(5) 0.025(5) 0.035(5)
C81 0.035(5) 0.031(5) 0.055(7) 0.013(4) 0.013(5) 0.032(5)
C82 0.042(6) 0.026(5) 0.058(7) 0.018(5) 0.025(5) 0.028(5)
C83 0.046(6) 0.045(6) 0.047(6) 0.033(5) 0.029(5) 0.031(5)
C84 0.036(5) 0.036(5) 0.052(6) 0.018(4) 0.021(5) 0.032(5)
C85 0.036(6) 0.034(5) 0.051(6) 0.018(5) 0.009(5) 0.026(5)
C86 0.025(5) 0.031(5) 0.048(6) 0.008(4) 0.010(4) 0.026(5)
C91 0.031(5) 0.035(5) 0.034(5) 0.019(4) 0.004(4) 0.017(4)
C92 0.037(6) 0.025(5) 0.056(7) 0.007(4) 0.009(5) 0.023(5)
C93 0.032(5) 0.023(5) 0.044(6) 0.009(4) 0.010(5) 0.010(4)
C94 0.037(6) 0.040(6) 0.037(6) 0.016(5) 0.005(5) 0.021(5)
C95 0.053(7) 0.038(6) 0.035(6) 0.024(5) 0.002(5) 0.018(5)
C96 0.056(7) 0.030(5) 0.046(6) 0.025(5) 0.023(5) 0.020(5)
C1 0.068(9) 0.046(7) 0.082(10) 0.028(7) 0.013(8) 0.034(7)
C2 0.088(10) 0.082(9) 0.085(10) 0.050(8) 0.029(8) 0.049(8)
N2 0.088(10) 0.082(9) 0.085(10) 0.050(8) 0.029(8) 0.049(8)
C3 0.064(8) 0.057(8) 0.068(9) 0.027(7) 0.007(7) 0.037(7)
C4 0.075(7) 0.078(7) 0.096(8) 0.042(6) 0.022(6) 0.032(6)
C5 0.099(8) 0.099(8) 0.120(8) 0.049(6) 0.024(6) 0.047(6)
N5 0.099(8) 0.099(8) 0.120(8) 0.049(6) 0.024(6) 0.047(6)
C6 0.080(7) 0.081(7) 0.102(8) 0.039(6) 0.018(6) 0.045(6)
C7 0.100(8) 0.104(8) 0.095(8) 0.050(6) 0.021(6) 0.037(6)
C8 0.218(14) 0.203(13) 0.221(14) 0.094(9) 0.052(8) 0.098(9)
N8 0.218(14) 0.203(13) 0.221(14) 0.094(9) 0.052(8) 0.098(9)
C9 0.090(8) 0.082(7) 0.110(8) 0.024(6) 0.032(6) 0.045(6)
N1N 0.069(8) 0.056(7) 0.034(7) 0.033(6) 0.002(5) 0.036(6)
O11N 0.094(9) 0.083(8) 0.095(8) 0.018(6) 0.006(6) 0.079(7)
O12N 0.112(10) 0.12(1) 0.118(10) 0.064(8) 0.029(7) 0.059(8)
O13N 0.056(7) 0.061(7) 0.050(7) -0.001(5) 0.024(6) 0.023(6)
N2N 0.051(8) 0.057(8) 0.053(8) 0.012(6) 0.017(6) 0.027(6)
O21N 0.068(8) 0.106(9) 0.078(8) 0.029(6) 0.056(7) 0.037(6)
O22N 0.024(5) 0.032(5) 0.018(5) 0.007(4) 0.018(4) 0.010(4)
O23N 0.093(9) 0.074(8) 0.082(8) 0.024(6) 0.033(6) 0.051(7)
N3N 0.056(8) 0.055(8) 0.068(8) 0.029(6) 0.025(6) 0.017(6)
O31N 0.069(7) 0.055(7) 0.063(7) 0.022(5) 0.037(6) 0.029(6)
O32N 0.115(10) 0.117(10) 0.123(11) 0.063(8) 0.028(7) 0.044(7)
O33N 0.041(6) 0.033(5) 0.024(5) 0.022(4) 0.010(4) 0.015(4)
N4N 0.086(7) 0.105(7) 0.099(7) 0.041(6) 0.038(6) 0.043(6)
O41N 0.133(8) 0.131(7) 0.153(8) 0.059(6) 0.050(6) 0.056(6)
O42N 0.086(6) 0.107(6) 0.119(7) 0.037(5) 0.048(5) 0.058(5)
O43N 0.111(7) 0.161(8) 0.149(8) 0.070(6) 0.051(6) 0.060(6)
N5N 0.032(6) 0.042(7) 0.012(5) 0.014(5) 0.014(5) 0.018(5)
O51N 0.064(7) 0.043(6) 0.051(7) 0.043(5) 0.012(5) 0.019(5)
O52N 0.066(7) 0.066(7) 0.048(7) 0.026(6) 0.028(6) 0.021(5)
O53N 0.041(6) 0.046(6) 0.028(5) 0.038(5) 0.022(4) 0.027(4)
O1W 0.10(1) 0.099(9) 0.109(9) 0.037(7) 0.015(6) 0.068(7)
O2W 0.047(7) 0.048(7) 0.076(8) 0.007(5) 0.029(6) 0.025(6)
O3W 0.099(15) 0.095(14) 0.097(14) 0.024(8) 0.043(9) 0.053(10)
O4W 0.068(12) 0.068(12) 0.073(12) 0.032(8) 0.024(8) 0.029(8)
O5W 0.078(8) 0.069(7) 0.087(8) 0.049(6) 0.037(6) 0.026(6)
O6W 0.063(8) 0.098(9) 0.087(9) 0.038(6) 0.032(6) 0.029(6)
O7W 0.080(9) 0.103(9) 0.107(9) 0.045(7) 0.028(7) 0.050(7)
O8W 0.047(6) 0.029(5) 0.034(6) 0.000(4) 0.020(5) 0.022(5)
O9W 0.068(5) 0.047(4) 0.044(4) 0.004(3) 0.032(4) 0.014(3)
O10W 0.082(9) 0.084(9) 0.098(9) 0.030(6) 0.033(7) 0.040(7)
O11W 0.074(8) 0.086(8) 0.084(8) 0.031(6) 0.033(6) 0.042(6)
O12W 0.070(5) 0.040(4) 0.072(5) 0.019(3) -0.002(4) 0.028(4)
O13W 0.061(4) 0.037(4) 0.056(4) 0.025(3) -0.011(3) 0.010(3)
O14W 0.077(9) 0.091(9) 0.082(9) 0.042(7) 0.014(6) 0.034(7)
O15W 0.035(3) 0.022(3) 0.040(3) 0.011(2) 0.020(3) 0.017(3)
O16W 0.057(7) 0.064(7) 0.049(7) 0.031(6) 0.014(5) 0.029(6)
O17W 0.042(4) 0.049(4) 0.050(4) 0.009(3) 0.009(3) 0.025(3)
O18W 0.065(6) 0.046(5) 0.090(6) 0.036(4) 0.010(5) 0.027(5)
O19W 0.051(9) 0.026(8) 0.032(8) 0.010(6) 0.028(7) 0.013(6)
O20W 0.077(12) 0.078(12) 0.071(12) 0.031(8) 0.043(9) 0.025(8)
O21W 0.098(9) 0.089(8) 0.103(9) 0.073(7) 0.037(7) 0.026(6)
O22W 0.050(4) 0.082(5) 0.073(5) 0.033(4) 0.022(4) 0.029(4)
O23W 0.056(10) 0.044(9) 0.059(10) 0.023(7) 0.003(7) 0.037(8)
O24W 0.087(9) 0.095(9) 0.105(9) 0.066(7) 0.019(6) 0.040(7)
O25W 0.080(5) 0.059(4) 0.061(5) 0.027(4) 0.038(4) 0.026(4)
O26W 0.074(6) 0.055(5) 0.074(6) 0.027(5) 0.004(5) 0.028(5)
O27W 0.064(8) 0.102(9) 0.073(8) 0.042(6) 0.030(6) 0.025(6)
O28W 0.052(4) 0.055(4) 0.073(5) 0.018(3) 0.027(4) 0.022(4)
O29W 0.055(4) 0.057(4) 0.054(4) 0.019(3) 0.016(3) 0.029(4)
O30W 0.066(8) 0.091(9) 0.110(9) 0.044(6) 0.042(7) 0.031(6)
O31W 0.053(10) 0.045(9) 0.051(10) 0.027(7) 0.018(7) 0.022(7)
O32W 0.041(9) 0.041(9) 0.039(9) 0.029(7) 0.015(7) 0.015(7)
O33W 0.053(10) 0.066(11) 0.055(10) 0.029(7) 0.016(7) 0.030(8)
O34W 0.044(16) 0.047(16) 0.055(16) 0.02(1) 0.017(9) 0.024(10)
O35W 0.074(8) 0.088(9) 0.089(9) 0.045(7) 0.028(6) 0.029(6)
O36W 0.062(11) 0.053(10) 0.068(11) 0.031(8) 0.019(7) 0.032(8)
O37W 0.028(8) 0.033(9) 0.044(9) 0.017(7) 0.011(7) 0.008(7)
O38W 0.044(9) 0.043(9) 0.053(10) 0.025(7) 0.011(7) 0.024(7)
O39W 0.068(12) 0.077(12) 0.083(13) 0.034(8) 0.025(8) 0.033(8)
O40W 0.070(12) 0.084(12) 0.074(11) 0.012(7) 0.036(8) 0.052(9)
O41W 0.071(12) 0.072(12) 0.076(12) 0.032(8) 0.027(8) 0.034(8)
O42W 0.046(10) 0.064(11) 0.068(11) 0.035(8) 0.022(8) 0.013(7)
O43W 0.090(15) 0.096(15) 0.095(15) 0.040(9) 0.037(9) 0.037(9)
O44W 0.065(12) 0.076(12) 0.069(12) 0.020(8) 0.019(8) 0.040(8)
O45W 0.098(9) 0.080(9) 0.086(9) 0.024(6) 0.039(7) 0.046(7)
O46W 0.066(12) 0.081(12) 0.073(12) 0.027(8) 0.031(8) 0.027(8)
O47W 0.070(12) 0.069(12) 0.070(12) 0.032(8) 0.032(8) 0.026(8)
O48W 0.034(13) 0.031(13) 0.030(13) 0.017(9) 0.000(8) 0.019(9)
O49W 0.064(19) 0.068(19) 0.07(2) 0.034(11) 0.022(10) 0.027(11)
O50W 0.079(13) 0.099(13) 0.079(13) 0.026(8) 0.051(9) 0.038(9)
O51W 0.061(19) 0.064(19) 0.064(19) 0.024(10) 0.023(10) 0.031(11)
O52W 0.081(13) 0.094(13) 0.084(13) 0.036(8) 0.044(9) 0.034(9)
O53W 0.035(13) 0.031(13) 0.028(13) 0.006(8) 0.015(9) 0.016(9)
O54W 0.042(15) 0.041(15) 0.041(15) 0.021(9) 0.014(9) 0.017(9)
O55W 0.089(14) 0.097(14) 0.097(15) 0.040(9) 0.027(9) 0.043(9)
O56W 0.084(13) 0.082(13) 0.075(13) 0.036(9) 0.033(9) 0.032(9)
O57W 0.077(13) 0.083(13) 0.097(14) 0.040(9) 0.037(9) 0.030(8)
O58W 0.030(13) 0.035(13) 0.030(13) 0.016(9) 0.008(8) 0.016(9)
O59W 0.071(12) 0.077(12) 0.084(13) 0.041(9) 0.021(8) 0.032(9)
O60W 0.065(12) 0.072(12) 0.065(12) 0.025(8) 0.027(8) 0.030(8)
O61W 0.08(2) 0.07(2) 0.07(2) 0.036(11) 0.024(11) 0.031(11)
O62W 0.032(14) 0.040(14) 0.038(14) 0.012(9) 0.019(9) 0.018(9)
O63W 0.044(15) 0.038(15) 0.044(15) 0.021(9) 0.018(9) 0.014(9)
O64W 0.048(18) 0.063(18) 0.057(18) 0.024(10) 0.03(1) 0.017(10)
O65W 0.030(13) 0.034(13) 0.034(13) 0.017(8) 0.006(8) 0.024(9)

loop_
_atom_site_label
_atom_site_type_symbol
_atom_site_fract_x
_atom_site_fract_y
_atom_site_fract_z
_atom_site_occupancy
_atom_site_symmetry_multiplicity
_atom_site_Wyckoff_symbol
_atom_site_attached_hydrogens
_atom_site_calc_flag
_atom_site_thermal_displace_type
_atom_site_U_iso_or_equiv
Ga1 Ga -0.0054(0) -0.0966(0) 0.9083(0) 1.000 2 i ? d Uani 0.0184(2)
Ga2 Ga 0.0415(0) 0.0716(0) 0.9424(0) 1.000 2 i ? d Uani 0.0185(2)
Ga3 Ga -0.1997(0) -0.196 0.9098(0) 1.000 2 i ? d Uani 0.0207(2)
Ga4 Ga -0.1417(0) -0.0316(0) 0.9488(0) 1.000 2 i ? d Uani 0.0189(2)
Ga5 Ga -0.1123(0) 0.124 0.9753(0) 1.000 2 i ? d Uani 0.0207(2)
Ga6 Ga 0.0663(0) 0.2421(0) 1.0468(0) 1.000 2 i ? d Uani 0.0215(2)
Ga7 Ga 0.1904(1) 0.2374(0) 0.9777(0) 1.000 2 i ? d Uani 0.0223(2)
Ga8 Ga 0.1747(0) 0.0709(0) 0.859 1.000 2 i ? d Uani 0.0221(2)
Ga9 Ga 0.1251(1) -0.0971(0) 0.8219(0) 1.000 2 i ? d Uani 0.0230(2)
Ga10 Ga 0.0565(1) -0.2307(0) 0.8832(0) 1.000 2 i ? d Uani 0.0231(2)
Ga11 Ga -0.1913(0) -0.1427(0) 0.8043(0) 1.000 2 i ? d Uani 0.0213(2)
Ga12 Ga -0.1455(0) 0.0185(0) 0.8353(0) 1.000 2 i ? d Uani 0.0212(2)
Ga13 Ga 0.0414(1) 0.1157(0) 0.8166(0) 1.000 2 i ? d Uani 0.0216(2)
Ga14 Ga -0.0142(0) -0.0462(0) 0.7848(0) 1.000 2 i ? d Uani 0.0196(2)
Ga15 Ga -0.0533(1) -0.2076(0) 0.7496(0) 1.000 2 i ? d Uani 0.0225(2)
Ga16 Ga -0.2930(1) -0.1112(0) 0.6804(0) 1.000 2 i ? d Uani 0.0312(2)
O101 O -0.4000(4) -0.1232(4) 0.6946(3) 1.000 2 i ? d Uani 0.0440(17)
O102 O -0.1917(4) -0.1062(3) 0.6586(3) 1.000 2 i ? d Uani 0.0349(15)
O103 O -0.3209(4) -0.0668(4) 0.6215(3) 1.000 2 i ? d Uani 0.0441(17)
O104 O -0.3564(4) -0.2083(4) 0.5974(3) 1.000 2 i ? d Uani 0.0420(17)
O105 O -0.1078(4) -0.2968(3) 0.6658(3) 1.000 2 i ? d Uani 0.0372(16)
O106 O 0.0193(4) 0.1680(3) 0.7626(3) 1.000 2 i ? d Uani 0.0247(13)
O107 O 0.0929(4) -0.3051(3) 0.8398(3) 1.000 2 i ? d Uani 0.0332(15)
O108 O 0.2711(4) 0.3168(3) 0.9663(3) 1.000 2 i ? d Uani 0.0347(15)
O109 O 0.2248(4) -0.0922(4) 0.7999(3) 1.000 2 i ? d Uani 0.0393(16)
O110 O 0.2787(4) 0.0810(4) 0.8425(3) 1.000 2 i ? d Uani 0.0382(16)
O201 O -0.2683(3) -0.2633(3) 0.9364(3) 1.000 2 i ? d Uani 0.0243(13)
O202 O -0.2214(3) -0.1131(3) 0.9561(3) 1.000 2 i ? d Uani 0.0223(12)
O203 O -0.1795(3) 0.0422(3) 0.9892(3) 1.000 2 i ? d Uani 0.0237(13)
O204 O -0.1438(3) 0.1938(3) 1.0301(3) 1.000 2 i ? d Uani 0.0236(12)
O205 O -0.1530(3) -0.2635(3) 0.8753(3) 1.000 2 i ? d Uani 0.0228(12)
O206 O -0.0257(3) 0.2004(3) 0.9651(2) 1.000 2 i ? d Uani 0.0194(12)
O207 O -0.2666(3) -0.2163(3) 0.8247(3) 1.000 2 i ? d Uani 0.0236(13)
O208 O -0.1854(3) 0.0848(3) 0.8866(3) 1.000 2 i ? d Uani 0.0231(12)
O209 O -0.1554(3) -0.2182(3) 0.7650(3) 1.000 2 i ? d Uani 0.0234(12)
O210 O -0.0608(3) 0.1029(3) 0.8336(3) 1.000 2 i ? d Uani 0.0229(12)
O211 O -0.2788(3) -0.1681(3) 0.7261(3) 1.000 2 i ? d Uani 0.0280(14)
O212 O -0.2314(4) -0.0134(3) 0.7525(3) 1.000 2 i ? d Uani 0.0302(14)
O213 O 0.0195(4) 0.3017(3) 1.0927(3) 1.000 2 i ? d Uani 0.0254(13)
O214 O 0.1465(3) 0.3038(3) 1.0233(3) 1.000 2 i ? d Uani 0.0243(13)
O215 O -0.0312(4) -0.2606(3) 0.8020(3) 1.000 2 i ? d Uani 0.0266(13)
O216 O 0.1066(3) 0.2066(3) 0.8942(3) 1.000 2 i ? d Uani 0.0229(12)
O217 O -0.0694(3) -0.1426(3) 0.7070(3) 1.000 2 i ? d Uani 0.0254(13)
O218 O -0.0151(3) 0.0174(3) 0.7414(3) 1.000 2 i ? d Uani 0.0221(12)
O219 O 0.1348(4) -0.1523(3) 0.8715(3) 1.000 2 i ? d Uani 0.0279(13)
O220 O 0.1866(3) 0.0023(3) 0.8953(3) 1.000 2 i ? d Uani 0.0229(12)
O221 O 0.2265(3) 0.1619(3) 0.9362(3) 1.000 2 i ? d Uani 0.0251(13)
O222 O 0.0542(3) -0.1835(3) 0.7412(3) 1.000 2 i ? d Uani 0.0252(13)
O223 O 0.1469(3) 0.1192(3) 0.8050(3) 1.000 2 i ? d Uani 0.0268(13)
O301 O 0.0612(3) 0.0023(3) 0.9668(2) 1.000 2 i ? d Uani 0.0186(12)
O302 O -0.1132(3) -0.0579(3) 0.8008(2) 1.000 2 i ? d Uani 0.0198(12)
O33H O 0.1026(3) -0.0318(3) 0.7798(3) 1.000 2 i 1 d Uani 0.0250(13)
O34H O -0.2170(3) -0.0609(3) 0.8580(3) 1.000 2 i 1 d Uani 0.0215(12)
O401 O -0.1138(3) -0.1117(3) 0.8978(2) 1.000 2 i ? d Uani 0.0186(12)
O402 O -0.0697(3) 0.0493(3) 0.9314(3) 1.000 2 i ? d Uani 0.0200(12)
O403 O 0.0599(3) 0.0529(3) 0.8641(3) 1.000 2 i ? d Uani 0.0219(12)
O404 O 0.0115(3) -0.1078(3) 0.8301(3) 1.000 2 i ? d Uani 0.0216(12)
O405 O 0.1105(3) 0.1684(3) 1.0043(2) 1.000 2 i ? d Uani 0.0183(11)
O406 O 0.0188(3) -0.1602(3) 0.9386(2) 1.000 2 i ? d Uani 0.0195(12)
O11 O 0.5243(5) 0.6950(4) 0.4358(4) 1.000 2 i ? d Uani 0.055(2)
O12 O 0.2530(4) 0.3736(3) 0.3204(3) 1.000 2 i ? d Uani 0.0393(16)
O21 O 0.4784(5) 0.7292(4) 0.5602(4) 1.000 2 i ? d Uani 0.0529(19)
O22 O 0.2208(4) 0.4165(4) 0.4483(4) 1.000 2 i ? d Uani 0.054(2)
O31 O 0.5904(4) 0.6937(3) 0.6770(3) 1.000 2 i ? d Uani 0.0399(17)
O32 O 0.3155(4) 0.3803(4) 0.5688(3) 1.000 2 i ? d Uani 0.0497(19)
O41 O 0.1892(6) 0.1364(5) 0.4575(4) 1.000 2 i ? d Uani 0.072(3)
O42 O 0.1259(4) 0.1725(4) 0.7018(3) 1.000 2 i ? d Uani 0.0487(19)
O51 O 0.2287(6) -0.0090(6) 0.4485(4) 1.000 2 i ? d Uani 0.087(3)
O52 O 0.1588(4) 0.0207(4) 0.6927(3) 1.000 2 i ? d Uani 0.0349(15)
O61 O 0.0682(5) -0.1707(4) 0.3655(3) 1.000 2 i ? d Uani 0.0504(19)
O62 O 0.0038(5) -0.1344(4) 0.6176(3) 1.000 2 i ? d Uani 0.0488(19)
O71 O 0.0253(4) 0.2951(3) 0.9013(3) 1.000 2 i ? d Uani 0.0366(15)
O72 O -0.0421(4) 0.5052(4) 0.8039(4) 1.000 2 i ? d Uani 0.0464(18)
O81 O 0.2051(4) 0.4445(4) 1.0278(3) 1.000 2 i ? d Uani 0.0442(17)
O82 O 0.1486(4) 0.6602(4) 0.9342(3) 1.000 2 i ? d Uani 0.0450(17)
O91 O 0.2179(4) 0.5433(4) 1.1751(3) 1.000 2 i ? d Uani 0.0442(17)
O92 O 0.1529(4) 0.7581(4) 1.0797(4) 1.000 2 i ? d Uani 0.0459(18)
N11 N 0.4631(5) 0.5789(4) 0.3477(4) 1.000 2 i ? d Uani 0.044(2)
N12 N 0.3518(6) 0.4517(5) 0.2971(4) 1.000 2 i ? d Uani 0.046(2)
N13 N 0.3820(5) 0.6231(4) 0.3892(4) 1.000 2 i ? d Uani 0.046(2)
N14 N 0.2766(5) 0.4972(4) 0.3469(4) 1.000 2 i ? d Uani 0.039(2)
N21 N 0.3462(5) 0.6536(4) 0.4868(4) 1.000 2 i ? d Uani 0.041(2)
N22 N 0.2362(5) 0.5258(4) 0.4401(4) 1.000 2 i ? d Uani 0.040(2)
N23 N 0.3754(5) 0.6567(4) 0.5846(4) 1.000 2 i ? d Uani 0.043(2)
N24 N 0.2689(6) 0.5299(5) 0.5393(4) 1.000 2 i ? d Uani 0.051(2)
N31 N 0.4548(5) 0.6322(4) 0.6649(4) 1.000 2 i ? d Uani 0.0385(19)
N32 N 0.3455(5) 0.5046(4) 0.6200(4) 1.000 2 i ? d Uani 0.044(2)
N33 N 0.5451(5) 0.5950(4) 0.7039(4) 1.000 2 i ? d Uani 0.0347(18)
N34 N 0.4364(5) 0.4688(4) 0.6584(4) 1.000 2 i ? d Uani 0.040(2)
N41 N 0.1787(6) 0.2214(5) 0.5403(4) 1.000 2 i ? d Uani 0.047(2)
N42 N 0.1538(5) 0.2415(5) 0.6428(4) 1.000 2 i ? d Uani 0.043(2)
N43 N 0.2653(6) 0.1770(6) 0.5640(5) 1.000 2 i ? d Uani 0.053(2)
N44 N 0.2320(5) 0.1834(5) 0.6608(4) 1.000 2 i ? d Uani 0.043(2)
N51 N 0.2845(6) 0.0675(6) 0.5592(5) 1.000 2 i ? d Uani 0.059(3)
N52 N 0.2601(5) 0.0787(5) 0.6598(4) 1.000 2 i ? d Uani 0.050(2)
N53 N 0.2421(6) -0.0555(6) 0.5249(5) 1.000 2 i ? d Uani 0.061(3)
N54 N 0.2080(6) -0.0434(5) 0.6216(4) 1.000 2 i ? d Uani 0.045(2)
N61 N 0.1167(6) -0.1687(5) 0.4658(4) 1.000 2 i ? d Uani 0.051(2)
N62 N 0.0895(6) -0.1649(5) 0.5668(4) 1.000 2 i ? d Uani 0.044(2)
N63 N -0.0185(5) -0.2317(4) 0.4085(4) 1.000 2 i ? d Uani 0.0368(19)
N64 N -0.0438(6) -0.2166(5) 0.5090(4) 1.000 2 i ? d Uani 0.046(2)
N65 N 0.2157(5) 0.6580(4) 1.2136(4) 1.000 2 i ? d Uani 0.0377(19)
N71 N -0.0564(5) 0.2945(4) 0.8115(4) 1.000 2 i ? d Uani 0.0350(18)
N72 N -0.0836(5) 0.3783(4) 0.7684(4) 1.000 2 i ? d Uani 0.0375(19)
N73 N 0.0787(5) 0.3669(4) 0.8502(4) 1.000 2 i ? d Uani 0.0331(18)
N74 N 0.0519(5) 0.4560(4) 0.8171(4) 1.000 2 i ? d Uani 0.0335(18)
N81 N 0.2010(5) 0.4718(4) 0.9394(4) 1.000 2 i ? d Uani 0.0347(19)
N82 N 0.1792(5) 0.5601(4) 0.9019(4) 1.000 2 i ? d Uani 0.0372(19)
N83 N 0.2775(5) 0.5630(4) 1.0400(4) 1.000 2 i ? d Uani 0.038(2)
N84 N 0.2508(5) 0.6497(4) 1.0025(4) 1.000 2 i ? d Uani 0.0349(19)
N86 N 0.1884(5) 0.7441(4) 1.1743(4) 1.000 2 i ? d Uani 0.0370(19)
N91 N 0.2804(5) 0.6355(4) 1.1453(4) 1.000 2 i ? d Uani 0.0366(19)
N92 N 0.2591(5) 0.7262(4) 1.1087(4) 1.000 2 i ? d Uani 0.0365(19)
C11 C 0.4608(7) 0.6371(6) 0.3943(5) 1.000 2 i ? d Uani 0.045(3)
C12 C 0.2893(6) 0.4344(5) 0.3211(5) 1.000 2 i ? d Uani 0.033(2)
C13 C 0.3785(6) 0.5267(5) 0.3010(5) 1.000 2 i ? d Uani 0.041(3)
H13 H 0.3708 0.5261 0.2570 1.000 2 i ? calc Uiso 0.04900
C14 C 0.3231(6) 0.5558(5) 0.3325(5) 1.000 2 i ? d Uani 0.043(3)
H14 H 0.2860 0.5658 0.3023 1.000 2 i ? calc Uiso 0.05100
C15 C 0.3576(7) 0.6714(6) 0.4322(5) 1.000 2 i ? d Uani 0.050(3)
H15A H 0.3049 0.6682 0.4067 1.000 2 i ? calc Uiso 0.06000
H15B H 0.4003 0.7236 0.4502 1.000 2 i ? calc Uiso 0.06000
C16 C 0.2114(6) 0.4958(6) 0.3705(5) 1.000 2 i ? d Uani 0.045(3)
H16A H 0.1687 0.4434 0.3513 1.000 2 i ? calc Uiso 0.05400
H16B H 0.1854 0.5243 0.3554 1.000 2 i ? calc Uiso 0.05400
C21 C 0.4067(7) 0.6838(5) 0.5446(5) 1.000 2 i ? d Uani 0.040(2)
C22 C 0.2405(6) 0.4847(6) 0.4737(5) 1.000 2 i ? d Uani 0.043(3)
C23 C 0.2672(6) 0.6064(6) 0.4842(5) 1.000 2 i ? d Uani 0.045(3)
H23 H 0.2248 0.6253 0.4759 1.000 2 i ? calc Uiso 0.05300
C24 C 0.2891(6) 0.6078(6) 0.5531(5) 1.000 2 i ? d Uani 0.050(3)
H24 H 0.2560 0.6265 0.5775 1.000 2 i ? calc Uiso 0.06000
C25 C 0.4252(7) 0.6815(6) 0.6529(5) 1.000 2 i ? d Uani 0.051(3)
H25A H 0.4733 0.7300 0.6676 1.000 2 i ? calc Uiso 0.06200
H25B H 0.3911 0.6901 0.6798 1.000 2 i ? calc Uiso 0.06200
C26 C 0.2643(7) 0.4991(7) 0.5847(6) 1.000 2 i ? d Uani 0.058(3)
H26A H 0.2234 0.4459 0.5613 1.000 2 i ? calc Uiso 0.06900
H26B H 0.2443 0.5254 0.6169 1.000 2 i ? calc Uiso 0.06900
C31 C 0.5358(6) 0.6462(6) 0.6817(4) 1.000 2 i ? d Uani 0.042(3)
C32 C 0.3607(6) 0.4455(5) 0.6119(5) 1.000 2 i ? d Uani 0.043(3)
C33 C 0.4058(6) 0.5714(5) 0.6779(5) 1.000 2 i ? d Uani 0.038(2)
H33 H 0.3799 0.5886 0.7100 1.000 2 i ? calc Uiso 0.04600
C34 C 0.4685(6) 0.5456(5) 0.7044(5) 1.000 2 i ? d Uani 0.038(2)
H34 H 0.4730 0.5507 0.7494 1.000 2 i ? calc Uiso 0.04600
C35 C 0.6250(6) 0.6037(5) 0.7399(5) 1.000 2 i ? d Uani 0.040(2)
H35A H 0.6235 0.5995 0.7808 1.000 2 i ? calc Uiso 0.04800
H35B H 0.6678 0.6542 0.7519 1.000 2 i ? calc Uiso 0.04800
C36 C 0.4645(7) 0.4173(5) 0.6688(5) 1.000 2 i ? d Uani 0.046(3)
H36A H 0.4192 0.3661 0.6423 1.000 2 i ? calc Uiso 0.05500
H36B H 0.4775 0.4272 0.7153 1.000 2 i ? calc Uiso 0.05500
C41 C 0.2113(7) 0.1749(6) 0.5165(6) 1.000 2 i ? d Uani 0.050(3)
C42 C 0.1663(6) 0.1974(6) 0.6710(5) 1.000 2 i ? d Uani 0.045(3)
C43 C 0.2121(6) 0.2596(6) 0.6110(5) 1.000 2 i ? d Uani 0.045(3)
H43 H 0.2429 0.3148 0.6271 1.000 2 i ? calc Uiso 0.05400
C44 C 0.2716(7) 0.2252(7) 0.6282(6) 1.000 2 i ? d Uani 0.056(3)
H44 H 0.3296 0.2639 0.6563 1.000 2 i ? calc Uiso 0.06700
C45 C 0.3142(8) 0.1372(8) 0.5547(6) 1.000 2 i ? d Uani 0.065(4)
H45A H 0.3710 0.1698 0.5876 1.000 2 i ? calc Uiso 0.07800
H45B H 0.3183 0.1273 0.5111 1.000 2 i ? calc Uiso 0.07800
C46 C 0.2746(6) 0.1535(6) 0.6975(5) 1.000 2 i ? d Uani 0.048(3)
H46A H 0.3350 0.1861 0.7153 1.000 2 i ? calc Uiso 0.05700
H46B H 0.2563 0.1553 0.7349 1.000 2 i ? calc Uiso 0.05700
C51 C 0.2493(7) -0.0022(8) 0.5062(6) 1.000 2 i ? d Uani 0.065(4)
C52 C 0.2048(6) 0.0201(6) 0.6619(5) 1.000 2 i ? d Uani 0.040(2)
C53 C 0.3050(8) 0.0594(8) 0.6179(6) 1.000 2 i ? d Uani 0.064(4)
H53 H 0.3663 0.0861 0.6425 1.000 2 i ? calc Uiso 0.07700
C54 C 0.2724(7) -0.0258(7) 0.5953(6) 1.000 2 i ? d Uani 0.055(3)
H54 H 0.3171 -0.0393 0.6119 1.000 2 i ? calc Uiso 0.06600
C55 C 0.2034(7) -0.1307(7) 0.4797(6) 1.000 2 i ? d Uani 0.062(3)
H55A H 0.2314 -0.1572 0.4963 1.000 2 i ? calc Uiso 0.07500
H55B H 0.2118 -0.1339 0.4384 1.000 2 i ? calc Uiso 0.07500
C56 C 0.1637(8) -0.1160(6) 0.6205(5) 1.000 2 i ? d Uani 0.052(3)
H56A H 0.2011 -0.1406 0.6210 1.000 2 i ? calc Uiso 0.06200
H56B H 0.1509 -0.1076 0.6609 1.000 2 i ? calc Uiso 0.06200
C61 C 0.0559(7) -0.1895(6) 0.4085(5) 1.000 2 i ? d Uani 0.046(3)
C62 C 0.0145(7) -0.1687(5) 0.5697(5) 1.000 2 i ? d Uani 0.043(3)
C63 C 0.0824(8) -0.2119(7) 0.5019(5) 1.000 2 i ? d Uani 0.053(3)
H63 H 0.1058 -0.2483 0.5027 1.000 2 i ? calc Uiso 0.06300
C64 C -0.0116(7) -0.2515(5) 0.4632(5) 1.000 2 i ? d Uani 0.043(3)
H64 H -0.0352 -0.3067 0.4484 1.000 2 i ? calc Uiso 0.05200
C65 C -0.0940(7) -0.2691(6) 0.3527(5) 1.000 2 i ? d Uani 0.049(3)
H65A H -0.0794 -0.2670 0.3146 1.000 2 i ? calc Uiso 0.05900
H65B H -0.1201 -0.3224 0.3437 1.000 2 i ? calc Uiso 0.05900
C66 C -0.1317(7) -0.2462(6) 0.4978(5) 1.000 2 i ? d Uani 0.052(3)
H66A H -0.1560 -0.3014 0.4755 1.000 2 i ? calc Uiso 0.06200
H66B H -0.1385 -0.2324 0.5407 1.000 2 i ? calc Uiso 0.06200
C71 C 0.0158(6) 0.3165(5) 0.8582(4) 1.000 2 i ? d Uani 0.031(2)
C72 C -0.0260(6) 0.4519(6) 0.7966(5) 1.000 2 i ? d Uani 0.040(2)
C73 C -0.0451(6) 0.3302(5) 0.7673(4) 1.000 2 i ? d Uani 0.030(2)
H73 H -0.0607 0.2925 0.7218 1.000 2 i ? calc Uiso 0.03600
C74 C 0.0508(6) 0.3839(5) 0.7986(4) 1.000 2 i ? d Uani 0.035(2)
H74 H 0.0789 0.3741 0.7664 1.000 2 i ? calc Uiso 0.04200
C75 C 0.1645(6) 0.3960(5) 0.8884(5) 1.000 2 i ? d Uani 0.041(2)
H75A H 0.1964 0.3944 0.8588 1.000 2 i ? calc Uiso 0.04900
H75B H 0.1707 0.3628 0.9087 1.000 2 i ? calc Uiso 0.04900
C76 C 0.1253(6) 0.5217(5) 0.8332(5) 1.000 2 i ? d Uani 0.037(2)
H76A H 0.1084 0.5570 0.8216 1.000 2 i ? calc Uiso 0.04500
H76B H 0.1575 0.5074 0.8063 1.000 2 i ? calc Uiso 0.04500
C81 C 0.2261(6) 0.4884(5) 1.0053(5) 1.000 2 i ? d Uani 0.037(2)
C82 C 0.1896(6) 0.6273(5) 0.9454(5) 1.000 2 i ? d Uani 0.037(2)
C83 C 0.2392(6) 0.5370(5) 0.9287(5) 1.000 2 i ? d Uani 0.037(2)
H83 H 0.2747 0.5303 0.9021 1.000 2 i ? calc Uiso 0.04400
C84 C 0.2888(6) 0.6010(5) 0.9962(5) 1.000 2 i ? d Uani 0.036(2)
H84 H 0.3486 0.6268 1.0023 1.000 2 i ? calc Uiso 0.04300
C85 C 0.3206(6) 0.5977(5) 1.1079(5) 1.000 2 i ? d Uani 0.038(2)
H85A H 0.3774 0.6347 1.1179 1.000 2 i ? calc Uiso 0.04600
H85B H 0.3256 0.5596 1.1220 1.000 2 i ? calc Uiso 0.04600
C86 C 0.2857(5) 0.7246(5) 1.0558(5) 1.000 2 i ? d Uani 0.034(2)
H86A H 0.3470 0.7454 1.0717 1.000 2 i ? calc Uiso 0.04100
H86B H 0.2699 0.7571 1.0387 1.000 2 i ? calc Uiso 0.04100
C91 C 0.2355(6) 0.6066(5) 1.1775(4) 1.000 2 i ? d Uani 0.032(2)
C92 C 0.1974(6) 0.7447(5) 1.1181(5) 1.000 2 i ? d Uani 0.041(3)
C93 C 0.2977(6) 0.7135(5) 1.1624(5) 1.000 2 i ? d Uani 0.036(2)
H93 H 0.3584 0.7478 1.1848 1.000 2 i ? calc Uiso 0.04300
C94 C 0.2478(6) 0.7276(5) 1.2081(5) 1.000 2 i ? d Uani 0.038(2)
H94 H 0.2848 0.7705 1.2517 1.000 2 i ? calc Uiso 0.04600
C95 C 0.1714(6) 0.6456(6) 1.2572(5) 1.000 2 i ? d Uani 0.042(3)
H95A H 0.1811 0.6076 1.2693 1.000 2 i ? calc Uiso 0.05100
H95B H 0.1959 0.6926 1.2977 1.000 2 i ? calc Uiso 0.05100
C96 C 0.1325(6) 0.7667(5) 1.2002(5) 1.000 2 i ? d Uani 0.040(2)
H96A H 0.1185 0.7981 1.1808 1.000 2 i ? calc Uiso 0.04800
H96B H 0.1610 0.7978 1.2478 1.000 2 i ? calc Uiso 0.04800
C1 C 0.5213(8) 0.5724(7) 0.5122(7) 1.000 2 i ? d Uani 0.065(4)
H1 H 0.5377 0.6231 0.5198 1.000 2 i ? calc Uiso 0.07800
C2 C 0.4435(9) 0.5226(7) 0.4764(6) 0.500 2 i ? d Uani 0.078(4)
H2 H 0.4023 0.5366 0.4603 1.000 2 i ? calc Uiso 0.09300
N2 N 0.4435(9) 0.5226(7) 0.4764(6) 0.500 2 i ? d Uani 0.078(4)
C3 C 0.4245(8) 0.4469(7) 0.4631(6) 1.000 2 i ? d Uani 0.063(3)
H3 H 0.3702 0.4093 0.4351 1.000 2 i ? calc Uiso 0.07600
C4 C 0.0445(9) -0.0162(8) 0.4613(8) 1.000 2 i ? d Uani 0.084(4)
H4 H 0.0760 -0.0270 0.4350 1.000 2 i ? calc Uiso 0.10100
C5 C 0.0525(10) -0.0287(9) 0.5169(9) 0.500 2 i ? d Uani 0.107(5)
H5 H 0.0890 -0.0494 0.5278 1.000 2 i ? calc Uiso 0.12900
N5 N 0.0525(10) -0.0287(9) 0.5169(9) 0.500 2 i ? d Uani 0.107(5)
C6 C 0.0107(10) -0.0126(8) 0.5548(9) 1.000 2 i ? d Uani 0.088(5)
H6 H 0.0183 -0.0205 0.5929 1.000 2 i ? calc Uiso 0.10500
C7 C 0.0423(10) 0.4889(10) 1.0488(8) 1.000 2 i ? d Uani 0.103(5)
H7 H 0.0745 0.4851 1.0840 1.000 2 i ? calc Uiso 0.12300
C8 C 0.0660(17) 0.5588(16) 1.0441(13) 0.500 2 i ? d Uani 0.217(12)
H8 H 0.1146 0.6007 1.0771 1.000 2 i ? calc Uiso 0.26000
N8 N 0.0660(17) 0.5588(16) 1.0441(13) 0.500 2 i ? d Uani 0.217(12)
C9 C 0.0232(11) 0.5679(9) 0.9955(9) 1.000 2 i ? d Uani 0.098(5)
H9 H 0.0409 0.6149 0.9941 1.000 2 i ? calc Uiso 0.11800
N1N N 0.5465(8) 0.2811(7) 0.7064(5) 0.500 2 i ? d Uani 0.049(5)
O11N O 0.5831(9) 0.3476(7) 0.7444(7) 0.500 2 i ? d Uani 0.090(6)
O12N O 0.5835(10) 0.2504(10) 0.6784(9) 0.500 2 i ? d Uani 0.113(8)
O13N O 0.4711(7) 0.2464(8) 0.6974(7) 0.500 2 i ? d Uani 0.063(4)
N2N N 0.2662(13) 0.4429(5) 0.7353(9) 0.500 2 i ? d Uani 0.057(5)
O21N O 0.3338(12) 0.4521(10) 0.7418(9) 0.500 2 i ? d Uani 0.083(6)
O22N O 0.2320(7) 0.4301(6) 0.7734(5) 0.500 2 i ? d Uani 0.025(3)
O23N O 0.2319(12) 0.4462(10) 0.6913(10) 0.500 2 i ? d Uani 0.082(6)
N3N N -0.3276(13) 0.0943(11) 0.6261(11) 0.500 2 i ? d Uani 0.061(5)
O31N O -0.3079(10) 0.1561(9) 0.6258(8) 0.500 2 i ? d Uani 0.061(4)
O32N O -0.3877(16) 0.0367(14) 0.5708(13) 0.500 2 i ? d Uani 0.120(8)
O33N O -0.2980(8) 0.0788(7) 0.6668(6) 0.500 2 i ? d Uani 0.031(3)
N4N N 0.4688(8) 0.2717(8) 1.1692(7) 1.000 2 i ? d Uani 0.097(4)
O41N O 0.4440(9) 0.3130(8) 1.1504(7) 1.000 2 i ? d Uani 0.141(5)
O42N O 0.4237(7) 0.2254(6) 1.1822(6) 1.000 2 i ? d Uani 0.101(3)
O43N O 0.5421(8) 0.2812(8) 1.1779(7) 1.000 2 i ? d Uani 0.139(5)
N5N N -0.0912(9) 0.3647(8) 0.6284(6) 0.500 2 i ? d Uani 0.026(3)
O51N O -0.0910(9) 0.4235(8) 0.6410(7) 0.500 2 i ? d Uani 0.048(4)
O52N O -0.1576(10) 0.3138(9) 0.6007(8) 0.500 2 i ? d Uani 0.061(4)
O53N O -0.0363(8) 0.3512(7) 0.6413(6) 0.500 2 i ? d Uani 0.028(3)
O1W O 0.4230(13) 0.1139(12) 0.7670(11) 0.500 2 i ? d Uani 0.102(7)
O2W O 0.5128(9) 0.2296(8) 0.8384(8) 0.500 2 i ? d Uani 0.060(4)
O3W O 0.321(3) 0.653(2) 0.867(2) 0.250 2 i ? d Uani 0.098(13)
O4W O 0.251(2) 0.629(2) 0.7474(19) 0.250 2 i ? d Uani 0.07(1)
O5W O 0.2903(11) 0.7829(10) 0.5758(9) 0.500 2 i ? d Uani 0.074(5)
O6W O 0.0919(11) 0.5573(11) 0.4978(9) 0.500 2 i ? d Uani 0.084(6)
O7W O 0.4742(12) 0.3766(12) 0.8198(11) 0.500 2 i ? d Uani 0.095(6)
O8W O 0.3121(8) 0.3402(6) 0.7779(6) 0.500 2 i ? d Uani 0.038(3)
O9W O 0.2640(5) 0.2680(4) 0.8477(4) 1.000 2 i ? d Uani 0.060(2)
O10W O 0.3893(13) 0.2201(12) 0.8771(12) 0.500 2 i ? d Uani 0.090(7)
O11W O 0.5597(11) 0.5159(10) 0.8420(9) 0.500 2 i ? d Uani 0.080(5)
O12W O 0.2686(5) 0.4243(4) 1.1487(4) 1.000 2 i ? d Uani 0.066(2)
O13W O 0.1418(5) 0.4186(4) 1.2075(4) 1.000 2 i ? d Uani 0.059(2)
O14W O 0.3817(13) 0.1859(14) 1.0115(10) 0.500 2 i ? d Uani 0.085(6)
O15W O 0.3374(4) 0.0100(3) 0.8435(3) 1.000 2 i ? d Uani 0.0305(14)
O16W O 0.3225(10) -0.0319(10) 0.7460(8) 0.500 2 i ? d Uani 0.055(4)
O17W O -0.1352(4) 0.0693(4) 0.6873(4) 1.000 2 i ? d Uani 0.0509(19)
O18W O 0.6884(7) 0.0791(6) 0.7834(6) 0.750 2 i ? d Uani 0.067(3)
O19W O 0.5589(16) 0.1041(13) 0.7272(12) 0.250 2 i ? d Uani 0.036(6)
O20W O -0.388(2) 0.061(2) 0.8685(17) 0.250 2 i ? d Uani 0.076(10)
O21W O 0.1214(13) -0.2859(11) 0.7090(11) 0.500 2 i ? d Uani 0.091(6)
O22W O -0.3801(5) -0.0870(5) 0.8201(4) 1.000 2 i ? d Uani 0.068(2)
O23W O 0.1351(18) 0.7080(15) 0.6002(15) 0.250 2 i ? d Uani 0.052(7)
O24W O 0.5024(12) -0.0595(12) 0.6632(11) 0.500 2 i ? d Uani 0.091(6)
O25W O -0.0354(5) -0.3130(4) 0.5826(4) 1.000 2 i ? d Uani 0.065(2)
O26W O -0.0049(7) 0.5941(6) 0.7214(6) 0.750 2 i ? d Uani 0.072(3)
O27W O 0.0685(11) 0.4354(11) 0.5227(9) 0.500 2 i ? d Uani 0.081(5)
O28W O -0.2840(5) -0.3010(4) 0.5625(4) 1.000 2 i ? d Uani 0.062(2)
O29W O -0.4517(5) -0.1518(4) 0.5134(4) 1.000 2 i ? d Uani 0.056(2)
O30W O -0.5995(11) -0.1407(11) 0.5236(10) 0.500 2 i ? d Uani 0.088(6)
O31W O 0.5882(18) 0.1796(15) 1.2010(14) 0.250 2 i ? d Uani 0.047(7)
O32W O -0.4972(16) -0.1197(14) 0.4099(13) 0.250 2 i ? d Uani 0.038(6)
O33W O -0.4412(19) -0.0497(18) 0.4474(15) 0.250 2 i ? d Uani 0.057(8)
O34W O 0.413(4) 0.519(3) 0.952(3) 0.130 2 i ? d Uani 0.048(15)
O35W O 0.3752(12) 0.4654(12) 0.9464(10) 0.500 2 i ? d Uani 0.084(6)
O36W O 0.545(2) 0.4348(17) 0.9689(16) 0.250 2 i ? d Uani 0.058(8)
O37W O 0.3837(15) 0.4590(13) 1.0466(13) 0.250 2 i ? d Uani 0.037(6)
O38W O 0.7297(17) 0.1929(15) 1.1785(14) 0.250 2 i ? d Uani 0.045(7)
O39W O -0.345(2) 0.020(2) 0.9511(19) 0.250 2 i ? d Uani 0.076(10)
O40W O 0.357(2) 0.702(2) 0.9266(18) 0.250 2 i ? d Uani 0.075(10)
O41W O 0.601(2) 0.1236(19) 1.2881(18) 0.250 2 i ? d Uani 0.072(10)
O42W O 0.4000(19) 0.4919(18) 1.0053(18) 0.250 2 i ? d Uani 0.061(8)
O43W O 0.346(3) 0.048(3) 1.027(2) 0.250 2 i ? d Uani 0.095(13)
O44W O 0.107(2) 0.466(2) 0.6630(17) 0.250 2 i ? d Uani 0.071(10)
O45W O 0.3915(14) 0.1966(12) 0.8384(12) 0.500 2 i ? d Uani 0.088(7)
O46W O 0.440(2) 0.553(2) 0.8940(18) 0.250 2 i ? d Uani 0.076(10)
O47W O 0.254(2) 0.643(2) 0.7113(19) 0.250 2 i ? d Uani 0.069(10)
O48W O 0.479(3) -0.111(3) 0.613(2) 0.130 2 i ? d Uani 0.031(11)
O49W O 0.321(4) -0.050(4) 0.971(3) 0.130 2 i ? d Uani 0.067(18)
O50W O 0.269(2) 0.572(2) 0.7576(19) 0.250 2 i ? d Uani 0.086(11)
O51W O 0.542(4) 0.163(4) 0.959(3) 0.130 2 i ? d Uani 0.063(17)
O52W O -0.040(2) -0.407(2) 0.5834(19) 0.250 2 i ? d Uani 0.086(11)
O53W O 0.458(3) 0.092(3) 0.881(2) 0.130 2 i ? d Uani 0.032(11)
O54W O 0.126(3) 0.654(3) 0.512(3) 0.130 2 i ? d Uani 0.041(13)
O55W O 0.498(3) 0.280(2) 1.011(2) 0.250 2 i ? d Uani 0.095(13)
O56W O 0.374(3) 0.137(3) 1.012(2) 0.250 2 i ? d Uani 0.081(11)
O57W O -0.450(2) 0.009(2) 0.405(2) 0.250 2 i ? d Uani 0.086(11)
O58W O 0.405(3) 0.238(3) 1.006(2) 0.130 2 i ? d Uani 0.031(11)
O59W O 0.363(2) 0.103(2) 1.040(2) 0.250 2 i ? d Uani 0.076(10)
O60W O 0.343(2) 0.019(2) 0.7562(18) 0.250 2 i ? d Uani 0.068(10)
O61W O 0.239(5) 0.745(4) 0.598(4) 0.130 2 i ? d Uani 0.072(19)
O62W O 0.295(3) -0.192(3) 0.940(2) 0.130 2 i ? d Uani 0.037(12)
O63W O 0.158(3) -0.276(3) 0.672(3) 0.130 2 i ? d Uani 0.042(13)
O64W O -0.322(4) 0.111(4) 1.005(3) 0.130 2 i ? d Uani 0.057(16)
O65W O 0.303(3) -0.112(3) 0.936(2) 0.130 2 i ? d Uani 0.030(11)

loop_
_geom_bond_atom_site_label_1
_geom_bond_atom_site_label_2
_geom_bond_site_symmetry_1
_geom_bond_site_symmetry_2
_geom_bond_distance
_geom_bond_publ_flag
Ga1 O406 . . 1.844(5) no
Ga1 O301 . . 1.849(5) no
Ga1 O401 . . 1.852(5) no
Ga1 O404 . . 1.861(5) no
Ga2 O405 . . 1.845(5) no
Ga2 O301 . . 1.851(5) no
Ga2 O403 . . 1.861(5) no
Ga2 O402 . . 1.870(5) no
Ga3 O207 . . 1.919(5) no
Ga3 O201 . . 1.924(5) no
Ga3 O205 . . 1.939(6) no
Ga3 O202 . . 1.944(5) no
Ga3 O405 . 2_557 2.061(5) no
Ga3 O401 . . 2.088(5) no
Ga3 Ga4 . . 3.0070(11) no
Ga3 Ga7 . 2_557 3.0185(12) no
Ga4 O202 . . 1.933(5) no
Ga4 O301 . 2_557 1.947(5) no
Ga4 O203 . . 1.955(6) no
Ga4 O402 . . 1.998(5) no
Ga4 O401 . . 2.008(5) no
Ga4 O34H . . 2.027(5) no
Ga4 Ga5 . . 2.9691(12) no
Ga5 O208 . . 1.928(5) no
Ga5 O203 . . 1.929(5) no
Ga5 O204 . . 1.939(5) no
Ga5 O206 . . 1.967(5) no
Ga5 O406 . 2_557 2.053(5) no
Ga5 O402 . . 2.059(5) no
Ga5 Ga10 . 2_557 3.0159(13) no
Ga6 O213 . . 1.916(6) no
Ga6 O214 . . 1.918(5) no
Ga6 O206 . . 1.949(5) no
Ga6 O205 . 2_557 1.949(6) no
Ga6 O405 . . 2.054(5) no
Ga6 O406 . 2_557 2.085(5) no
Ga7 O216 . . 1.951(6) no
Ga7 O108 . . 1.965(5) no
Ga7 O221 . . 1.966(6) no
Ga7 O214 . . 1.968(6) no
Ga7 O201 . 2_557 1.975(5) no
Ga7 O405 . . 2.049(5) no
Ga7 Ga3 . 2_557 3.0185(12) no
Ga8 O221 . . 1.897(5) no
Ga8 O223 . . 1.954(6) no
Ga8 O220 . . 1.955(5) no
Ga8 O110 . . 1.978(6) no
Ga8 O403 . . 2.046(5) no
Ga8 O33H . . 2.063(6) no
Ga8 Ga13 . . 3.0020(13) no
Ga9 O219 . . 1.918(5) no
Ga9 O222 . . 1.915(6) no
Ga9 O220 . . 1.955(5) no
Ga9 O109 . . 1.977(6) no
Ga9 O33H . . 2.037(5) no
Ga9 O404 . . 2.074(5) no
Ga9 Ga15 . . 2.9915(13) no
Ga10 O219 . . 1.936(5) no
Ga10 O215 . . 1.954(6) no
Ga10 O107 . . 1.966(6) no
Ga10 O213 . 2_557 1.996(5) no
Ga10 O204 . 2_557 2.006(6) no
Ga10 O406 . . 2.036(5) no
Ga10 Ga5 . 2_557 3.0159(13) no
Ga11 O302 . . 1.921(5) no
Ga11 O211 . . 1.933(6) no
Ga11 O209 . . 1.948(6) no
Ga11 O207 . . 1.968(5) no
Ga11 O34H . . 2.032(5) no
Ga11 O401 . . 2.081(5) no
Ga11 Ga12 . . 3.0037(12) no
Ga12 O302 . . 1.891(5) no
Ga12 O210 . . 1.952(5) no
Ga12 O212 . . 1.954(6) no
Ga12 O208 . . 1.966(6) no
Ga12 O34H . . 2.052(5) no
Ga12 O402 . . 2.120(5) no
Ga13 O216 . . 1.907(6) no
Ga13 O210 . . 1.945(5) no
Ga13 O218 . . 1.958(5) no
Ga13 O223 . . 1.988(6) no
Ga13 O106 . . 1.995(5) no
Ga13 O403 . . 2.055(5) no
Ga13 Ga14 . . 2.9921(12) no
Ga14 O302 . . 1.882(5) no
Ga14 O218 . . 1.933(5) no
Ga14 O217 . . 1.963(5) no
Ga14 O403 . . 2.029(5) no
Ga14 O404 . . 2.038(5) no
Ga14 O33H . . 2.091(6) no
Ga14 Ga15 . . 3.0115(12) no
Ga15 O222 . . 1.932(5) no
Ga15 O209 . . 1.932(6) no
Ga15 O105 . . 1.960(6) no
Ga15 O215 . . 1.980(5) no
Ga15 O217 . . 2.003(6) no
Ga15 O404 . . 2.033(5) no
Ga16 O211 . . 1.894(6) no
Ga16 O212 . . 1.924(6) no
Ga16 O103 . . 1.977(6) no
Ga16 O102 . . 2.002(6) no
Ga16 O101 . . 2.003(7) no
Ga16 O104 . . 2.031(6) no
O201 Ga7 . 2_557 1.975(5) no
O204 Ga10 . 2_557 2.006(6) no
O205 Ga6 . 2_557 1.949(6) no
O213 Ga10 . 2_557 1.996(5) no
O301 Ga4 . 2_557 1.947(5) no
O405 Ga3 . 2_557 2.061(5) no
O406 Ga5 . 2_557 2.053(5) no
O406 Ga6 . 2_557 2.085(5) no
O11 C11 . . 1.256(12) no
O12 C12 . . 1.226(10) no
O21 C21 . . 1.225(11) no
O22 C22 . . 1.245(12) no
O31 C31 . . 1.211(11) no
O32 C32 . . 1.249(11) no
O41 C41 . . 1.234(13) no
O42 C42 . . 1.245(11) no
O51 C51 . . 1.264(15) no
O52 C52 . . 1.218(10) no
O61 C61 . . 1.228(12) no
O62 C62 . . 1.207(11) no
O71 C71 . . 1.234(10) no
O72 C72 . . 1.225(11) no
O81 C81 . . 1.205(10) no
O82 C82 . . 1.229(11) no
O91 C91 . . 1.245(10) no
O92 C92 . . 1.251(12) no
N11 C11 . . 1.363(13) no
N11 C36 . 2_666 1.441(13) no
N11 C13 . . 1.469(12) no
N12 C12 . . 1.371(12) no
N12 C35 . 2_666 1.451(13) no
N12 C13 . . 1.459(12) no
N13 C11 . . 1.344(13) no
N13 C15 . . 1.435(13) no
N13 C14 . . 1.436(13) no
N14 C12 . . 1.382(12) no
N14 C16 . . 1.412(13) no
N14 C14 . . 1.436(12) no
N21 C21 . . 1.335(13) no
N21 C23 . . 1.432(12) no
N21 C15 . . 1.476(13) no
N22 C22 . . 1.359(13) no
N22 C16 . . 1.432(12) no
N22 C23 . . 1.491(13) no
N23 C21 . . 1.372(12) no
N23 C24 . . 1.422(13) no
N23 C25 . . 1.469(13) no
N24 C22 . . 1.372(13) no
N24 C26 . . 1.416(13) no
N24 C24 . . 1.464(13) no
N31 C31 . . 1.353(13) no
N31 C25 . . 1.405(13) no
N31 C33 . . 1.465(11) no
N32 C32 . . 1.333(13) no
N32 C33 . . 1.448(12) no
N32 C26 . . 1.488(14) no
N33 C31 . . 1.387(13) no
N33 C34 . . 1.447(12) no
N33 C35 . . 1.447(12) no
N34 C32 . . 1.379(13) no
N34 C36 . . 1.417(13) no
N34 C34 . . 1.438(12) no
N41 C41 . . 1.340(14) no
N41 C66 . 2_556 1.449(14) no
N41 C43 . . 1.452(12) no
N42 C42 . . 1.358(13) no
N42 C65 . 2_556 1.411(14) no
N42 C43 . . 1.441(11) no
N43 C41 . . 1.301(15) no
N43 C45 . . 1.423(15) no
N43 C44 . . 1.456(15) no
N44 C42 . . 1.380(14) no
N44 C46 . . 1.467(14) no
N44 C44 . . 1.461(12) no
N51 C51 . . 1.390(15) no
N51 C53 . . 1.423(14) no
N51 C45 . . 1.436(15) no
N52 C52 . . 1.333(12) no
N52 C46 . . 1.428(13) no
N52 C53 . . 1.447(13) no
N53 C51 . . 1.313(17) no
N53 C55 . . 1.399(15) no
N53 C54 . . 1.447(14) no
N54 C52 . . 1.386(13) no
N54 C54 . . 1.438(13) no
N54 C56 . . 1.465(14) no
N61 C61 . . 1.371(13) no
N61 C55 . . 1.426(14) no
N61 C63 . . 1.510(13) no
N62 C62 . . 1.367(13) no
N62 C56 . . 1.404(14) no
N62 C63 . . 1.457(12) no
N63 C61 . . 1.355(13) no
N63 C65 . . 1.436(13) no
N63 C64 . . 1.461(12) no
N64 C62 . . 1.362(13) no
N64 C64 . . 1.436(13) no
N64 C66 . . 1.448(13) no
N65 C91 . . 1.343(12) no
N65 C94 . . 1.451(12) no
N65 C95 . . 1.459(13) no
N71 C71 . . 1.344(12) no
N71 C96 . 2_567 1.445(12) no
N71 C73 . . 1.474(11) no
N72 C72 . . 1.376(13) no
N72 C73 . . 1.415(11) no
N72 C95 . 2_567 1.435(13) no
N73 C71 . . 1.377(11) no
N73 C74 . . 1.411(11) no
N73 C75 . . 1.432(12) no
N74 C72 . . 1.372(12) no
N74 C74 . . 1.430(11) no
N74 C76 . . 1.439(11) no
N81 C81 . . 1.389(12) no
N81 C75 . . 1.452(12) no
N81 C83 . . 1.451(11) no
N82 C82 . . 1.364(12) no
N82 C83 . . 1.454(12) no
N82 C76 . . 1.461(12) no
N83 C81 . . 1.365(12) no
N83 C85 . . 1.408(12) no
N83 C84 . . 1.500(11) no
N84 C82 . . 1.361(12) no
N84 C84 . . 1.410(11) no
N84 C86 . . 1.462(12) no
N86 C92 . . 1.356(13) no
N86 C94 . . 1.417(12) no
N86 C96 . . 1.426(12) no
N91 C91 . . 1.355(12) no
N91 C93 . . 1.462(11) no
N91 C85 . . 1.463(12) no
N92 C92 . . 1.350(13) no
N92 C86 . . 1.412(12) no
N92 C93 . . 1.457(12) no
C13 C14 . . 1.540(15) no
C23 C24 . . 1.558(15) no
C33 C34 . . 1.532(14) no
C35 N12 . 2_666 1.451(13) no
C36 N11 . 2_666 1.441(13) no
C43 C44 . . 1.556(16) no
C53 C54 . . 1.547(18) no
C63 C64 . . 1.539(16) no
C65 N42 . 2_556 1.411(14) no
C66 N41 . 2_556 1.449(14) no
C73 C74 . . 1.577(13) no
C83 C84 . . 1.514(14) no
C93 C94 . . 1.560(14) no
C95 N72 . 2_567 1.435(13) no
C96 N71 . 2_567 1.445(12) no
C1 C3 . 2_666 1.294(16) no
C1 C2 . . 1.324(16) no
C2 C3 . . 1.424(16) no
C3 C1 . 2_666 1.294(16) no
C4 C5 . . 1.39(2) no
C4 C6 . 2_556 1.394(19) no
C5 C6 . . 1.32(2) no
C6 C4 . 2_556 1.394(19) no
C7 C9 . 2_567 1.28(2) no
C7 C8 . . 1.44(3) no
C8 C9 . . 1.35(3) no
C9 C7 . 2_567 1.28(2) no
N1N O11N . . 1.225(9) no
N1N O12N . . 1.226(9) no
N1N O13N . . 1.260(8) no
N2N O23N . . 1.12(2) no
N2N O21N . . 1.16(2) no
N2N O22N . . 1.24(2) no
N3N O33N . . 1.19(2) no
N3N O31N . . 1.24(2) no
N3N O32N . . 1.35(3) no
N4N O42N . . 1.218(9) no
N4N O43N . . 1.251(9) no
N4N O41N . . 1.266(9) no
N5N O53N . . 1.144(17) no
N5N O52N . . 1.178(19) no
N5N O51N . . 1.177(18) no
O3W O40W . . 1.28(5) no
O4W O47W . . 0.99(4) no
O4W O50W . . 1.44(5) no
O5W O61W . . 1.33(7) no
O10W O45W . . 0.89(3) no
O14W O56W . . 1.00(4) no
O14W O58W . . 1.11(5) no
O16W O60W . . 0.93(3) no
O21W O63W . . 1.23(5) no
O23W O63W . 1_565 1.52(6) no
O24W O48W . . 1.17(5) no
O32W O33W . . 1.32(4) no
O34W O35W . . 1.06(6) no
O34W O42W . . 1.55(7) no
O34W O36W . 2_667 1.62(7) no
O35W O42W . . 1.21(3) no
O36W O42W . 2_667 1.36(4) no
O36W O34W . 2_667 1.62(7) no
O37W O42W . . 1.39(4) no
O39W O64W . . 1.76(7) no
O39W O43W . 2_557 1.66(6) no
O42W O36W . 2_667 1.36(4) no
O43W O59W . . 1.02(5) no
O43W O39W . 2_557 1.66(6) no
O43W O64W . 2_557 3.04(8) no
O49W O64W . 2_557 1.57(9) no
O49W O65W . . 1.17(7) no
O55W O58W . . 1.59(6) no
O56W O59W . . 1.12(5) no
O62W O65W . . 1.68(7) no
O63W O23W . 1_545 1.52(6) no
O64W O49W . 2_557 1.57(9) no
O64W O65W . 2_557 1.33(7) no
O64W O43W . 2_557 3.04(8) no
O65W O64W . 2_557 1.33(8) no
